data_7251107
loop_
_publ_author_name
'Radiush, Ekaterina A.'
'Sinelnikov, Gleb O.'
'Sukhikh, Taisiya Sergeevna'
'Shurikov, Matvey K.'
'Shamshurin, Maxim'
'Semenov, Nikolay A.'
'Postnikov, Pavel S.'
'Sokolov, Maksim Nailyevich'
'Abramov, Pavel A.'

_publ_section_title
;
 Substituent effects on the structure of [Ag(py-R)n](NO3) ionic pairs:
 structural and computational studies
;
_journal_name_full CrystEngComm
_journal_paper_doi 10.1039/D5CE00829H
_journal_year 2025
_chemical_formula_sum 'C12 H14 Ag N3 O3'
_chemical_formula_weight 356.13
_space_group_crystal_system monoclinic
_space_group_IT_number 14
_space_group_name_Hall '-P 2yn'
_space_group_name_H-M_alt 'P 1 21/n 1'
_atom_sites_solution_hydrogens geom
_atom_sites_solution_primary dual
_atom_sites_solution_secondary difmap
_audit_creation_method 'CrysAlisPro 1.171.42.49 (Rigaku OD, 2022)'
_audit_update_record
;
2025-08-25 deposited with the CCDC.	2025-10-21 downloaded from the CCDC.
;
_cell_angle_alpha 90
_cell_angle_beta 99.541(6)
_cell_angle_gamma 90
_cell_formula_units_Z 4
_cell_length_a 7.5615(6)
_cell_length_b 9.9270(5)
_cell_length_c 19.0398(10)
_cell_measurement_reflns_used 5891
_cell_measurement_temperature 296(2)
_cell_measurement_theta_max 2.3460
_cell_measurement_theta_min 27.3210
_cell_volume 1409.42(15)
_computing_cell_refinement 'CrysAlisPro 1.171.41.120a (Rigaku OD, 2021)'
_computing_data_collection 'CrysAlisPro 1.171.41.120a (Rigaku OD, 2021)'
_computing_data_reduction 'CrysAlisPro 1.171.41.120a (Rigaku OD, 2021)'
_computing_molecular_graphics 'Olex2 1.5 (Dolomanov et al., 2009)'
_computing_publication_material 'Olex2 1.5 (Dolomanov et al., 2009)'
_computing_structure_refinement 'SHELXL 2018/3 (Sheldrick, 2015)'
_computing_structure_solution 'SHELXT 2018/2 (Sheldrick, 2018)'
_diffrn_ambient_temperature 296(2)
_diffrn_detector 'Hybrid Pixel Array Detector'
_diffrn_detector_area_resol_mean 5.8140
_diffrn_detector_type 'Dectris Pilatus 3R 200K-A'
_diffrn_measured_fraction_theta_full 0.993
_diffrn_measured_fraction_theta_max 0.970
_diffrn_measurement_device 'four-cycle diffractometer'
_diffrn_measurement_device_type Tongda-5000
_diffrn_measurement_method '\w scans'
_diffrn_radiation_monochromator graphite
_diffrn_radiation_probe x-ray
_diffrn_radiation_type 'Mo K\a'
_diffrn_radiation_wavelength 0.71073
_diffrn_reflns_av_R_equivalents 0.0460
_diffrn_reflns_av_unetI/netI 0.0519
_diffrn_reflns_Laue_measured_fraction_full 0.993
_diffrn_reflns_Laue_measured_fraction_max 0.970
_diffrn_reflns_limit_h_max 9
_diffrn_reflns_limit_h_min -9
_diffrn_reflns_limit_k_max 12
_diffrn_reflns_limit_k_min -12
_diffrn_reflns_limit_l_max 23
_diffrn_reflns_limit_l_min -24
_diffrn_reflns_number 18683
_diffrn_reflns_point_group_measured_fraction_full 0.993
_diffrn_reflns_point_group_measured_fraction_max 0.970
_diffrn_reflns_theta_full 25.500
_diffrn_reflns_theta_max 27.482
_diffrn_reflns_theta_min 2.986
_diffrn_source 'fine-focus sealed X-ray tube'
_diffrn_source_type 'Enhance (Mo) X-ray Source'
_exptl_absorpt_coefficient_mu 1.437
_exptl_absorpt_correction_T_max 1.00000
_exptl_absorpt_correction_T_min 0.16452
_exptl_absorpt_correction_type multi-scan
_exptl_absorpt_process_details
;
CrysAlisPro 1.171.41.120a (Rigaku Oxford Diffraction, 2021)
Empirical absorption correction using spherical harmonics,
implemented in SCALE3 ABSPACK scaling algorithm.

Empirical correction (ABSPACK) includes:
- Absorption correction using spherical harmonics
- Frame scaling
- Detector area scaling
;
_exptl_crystal_colour colorless
_exptl_crystal_density_diffrn 1.678
_exptl_crystal_description prism
_exptl_crystal_F_000 712
_exptl_crystal_size_max 0.600
_exptl_crystal_size_mid 0.100
_exptl_crystal_size_min 0.070
_refine_diff_density_max 0.419
_refine_diff_density_min -0.457
_refine_diff_density_rms 0.049
_refine_ls_extinction_method none
_refine_ls_goodness_of_fit_ref 1.040
_refine_ls_hydrogen_treatment constr
_refine_ls_matrix_type full
_refine_ls_number_parameters 192
_refine_ls_number_reflns 3134
_refine_ls_number_restraints 6
_refine_ls_restrained_S_all 1.044
_refine_ls_R_factor_all 0.0601
_refine_ls_R_factor_gt 0.0329
_refine_ls_shift/su_max 0.001
_refine_ls_shift/su_mean 0.000
_refine_ls_structure_factor_coef Fsqd
_refine_ls_weighting_details 'w=1/[\s^2^(Fo^2^)+(0.0407P)^2^+0.3220P] where P=(Fo^2^+2Fc^2^)/3'
_refine_ls_weighting_scheme calc
_refine_ls_wR_factor_gt 0.0846
_refine_ls_wR_factor_ref 0.0901
_reflns_Friedel_coverage 0.000
_reflns_number_gt 2111
_reflns_number_total 3134
_reflns_threshold_expression >2\s(I)
_cod_data_source_file d5ce00829h2.cif
_cod_data_source_block 3Me_DRY
_cod_original_sg_symbol_H-M 'P 21/n'
_cod_database_code 7251107
_shelx_shelxl_version_number 2019/3
_shelx_space_group_comment
;
The symmetry employed for this shelxl refinement is uniquely defined
by the following loop, which should always be used as a source of
symmetry information in preference to the above space-group names.
They are only intended as comments.
;
_shelx_estimated_absorpt_t_min 0.479
_shelx_estimated_absorpt_t_max 0.906

loop_
_space_group_symop_operation_xyz
'x, y, z'
'-x+1/2, y+1/2, -z+1/2'
'-x, -y, -z'
'x-1/2, -y-1/2, z-1/2'

loop_
_atom_site_label
_atom_site_type_symbol
_atom_site_fract_x
_atom_site_fract_y
_atom_site_fract_z
_atom_site_U_iso_or_equiv
_atom_site_adp_type
_atom_site_occupancy
_atom_site_site_symmetry_order
_atom_site_calc_flag
_atom_site_refinement_flags_posn
_atom_site_refinement_flags_adp
_atom_site_refinement_flags_occupancy
_atom_site_disorder_assembly
_atom_site_disorder_group
Ag1 Ag 0.27293(4) 0.58171(2) 0.54713(2) 0.08967(15) Uani 1 1 d . . . . .
N1 N 0.2743(4) 0.4594(3) 0.64229(12) 0.0701(6) Uani 1 1 d . . . . .
N2 N 0.2813(4) 0.7590(2) 0.48019(12) 0.0706(6) Uani 1 1 d . . . . .
C1 C 0.4266(5) 0.4296(3) 0.68607(18) 0.0817(9) Uani 1 1 d . . . . .
H00G H 0.534750 0.461593 0.675515 0.098 Uiso 1 1 calc R U . . .
C6 C 0.1237(5) 0.4107(3) 0.65785(16) 0.0708(8) Uani 1 1 d . . . . .
H6 H 0.018467 0.429496 0.626632 0.085 Uiso 1 1 calc R U . . .
C7 C 0.1426(5) 0.8427(4) 0.46492(18) 0.0854(9) Uani 1 1 d . . . . .
H00D H 0.036278 0.821927 0.481055 0.102 Uiso 1 1 calc R U . . .
C8 C 0.1509(6) 0.9577(4) 0.4265(2) 0.0965(11) Uani 1 1 d . . . . .
H00F H 0.052467 1.014947 0.417115 0.116 Uiso 1 1 calc R U . . .
C9 C 0.3058(5) 0.9875(3) 0.40192(17) 0.0829(9) Uani 1 1 d . . . . .
H9 H 0.313785 1.066452 0.376314 0.099 Uiso 1 1 calc R U . . .
C10 C 0.6218(5) 0.9302(4) 0.3883(2) 0.1024(12) Uani 1 1 d . . . . .
H00A H 0.712632 0.868893 0.410272 0.154 Uiso 1 1 calc R U . . .
H00B H 0.658802 1.021033 0.400195 0.154 Uiso 1 1 calc R U . . .
H00C H 0.604155 0.918841 0.337585 0.154 Uiso 1 1 calc R U . . .
C11 C 0.4501(4) 0.9019(3) 0.41475(15) 0.0674(7) Uani 1 1 d . . . . .
C12 C 0.4300(4) 0.7887(3) 0.45438(15) 0.0693(7) Uani 1 1 d . . . . .
H12 H 0.526101 0.729330 0.463744 0.083 Uiso 1 1 calc R U . . .
C2 C 0.4273(5) 0.3538(4) 0.74560(17) 0.0893(10) Uani 1 1 d . . . . .
H00H H 0.534752 0.334571 0.775347 0.107 Uiso 1 1 calc R U . . .
C3 C 0.2697(6) 0.3064(3) 0.76131(16) 0.0844(10) Uani 1 1 d . . . . .
H00E H 0.269180 0.255047 0.802140 0.101 Uiso 1 1 calc R U . . .
C4 C -0.0658(6) 0.2843(5) 0.7310(3) 0.1218(14) Uani 1 1 d . . . . .
H4 H -0.152702 0.355437 0.722493 0.183 Uiso 1 1 calc R U . . .
H00J H -0.054219 0.255364 0.779664 0.183 Uiso 1 1 calc R U . . .
H00K H -0.104223 0.209888 0.699994 0.183 Uiso 1 1 calc R U . . .
C5 C 0.1107(5) 0.3342(3) 0.71681(16) 0.0749(8) Uani 1 1 d . . . . .
O1A O 0.3360(5) 0.4443(4) 0.4319(2) 0.1236(10) Uani 0.5 1 d . . P A 1
N3A N 0.2135(5) 0.3636(3) 0.41882(16) 0.0813(8) Uani 0.5 1 d . . P A 1
O2A O 0.1093(17) 0.3282(12) 0.4479(8) 0.140(6) Uani 0.5 1 d . . P A 1
O3A O 0.2437(16) 0.3223(10) 0.3585(5) 0.148(4) Uani 0.5 1 d . . P A 1
O1B O 0.3360(5) 0.4443(4) 0.4319(2) 0.1236(10) Uani 0.5 1 d . . P B 2
N3B N 0.2135(5) 0.3636(3) 0.41882(16) 0.0813(8) Uani 0.5 1 d . . P B 2
O2B O 0.1280(19) 0.3838(11) 0.4729(6) 0.106(3) Uani 0.5 1 d . . P B 2
O3B O 0.1353(17) 0.2891(9) 0.3779(6) 0.154(4) Uani 0.5 1 d . U P B 2

loop_
_atom_site_aniso_label
_atom_site_aniso_U_11
_atom_site_aniso_U_22
_atom_site_aniso_U_33
_atom_site_aniso_U_23
_atom_site_aniso_U_13
_atom_site_aniso_U_12
Ag1 0.1372(3) 0.06696(18) 0.06612(17) 0.00963(10) 0.02052(15) -0.00505(14)
N1 0.0840(19) 0.0643(13) 0.0615(13) 0.0039(11) 0.0104(12) 0.0017(13)
N2 0.0889(18) 0.0612(13) 0.0630(13) 0.0019(11) 0.0163(12) -0.0011(13)
C1 0.080(2) 0.089(2) 0.0765(19) 0.0009(16) 0.0115(16) -0.0038(17)
C6 0.073(2) 0.0679(17) 0.0693(17) 0.0031(13) 0.0062(14) 0.0116(15)
C7 0.085(2) 0.089(2) 0.088(2) 0.0089(18) 0.0322(18) 0.0086(19)
C8 0.099(3) 0.092(2) 0.104(3) 0.029(2) 0.034(2) 0.034(2)
C9 0.102(3) 0.0671(18) 0.082(2) 0.0154(15) 0.0226(18) 0.0086(17)
C10 0.089(3) 0.105(3) 0.115(3) 0.005(2) 0.023(2) -0.012(2)
C11 0.072(2) 0.0655(17) 0.0646(15) -0.0044(13) 0.0113(13) -0.0037(14)
C12 0.077(2) 0.0634(16) 0.0653(15) 0.0034(13) 0.0050(14) 0.0075(14)
C2 0.088(3) 0.102(3) 0.0716(19) 0.0144(19) -0.0041(17) 0.006(2)
C3 0.116(3) 0.080(2) 0.0578(16) 0.0111(15) 0.0160(18) 0.007(2)
C4 0.112(3) 0.144(4) 0.120(3) 0.006(3) 0.049(3) -0.015(3)
C5 0.084(2) 0.0745(19) 0.0697(17) -0.0010(15) 0.0232(15) 0.0039(16)
O1A 0.109(2) 0.129(2) 0.136(3) 0.009(2) 0.0295(19) -0.017(2)
N3A 0.100(3) 0.0530(14) 0.0790(19) -0.0065(15) -0.0208(17) 0.0109(17)
O2A 0.096(6) 0.122(9) 0.214(17) 0.069(9) 0.057(9) -0.014(6)
O3A 0.207(10) 0.123(6) 0.130(6) -0.059(5) 0.073(6) -0.044(6)
O1B 0.109(2) 0.129(2) 0.136(3) 0.009(2) 0.0295(19) -0.017(2)
N3B 0.100(3) 0.0530(14) 0.0790(19) -0.0065(15) -0.0208(17) 0.0109(17)
O2B 0.110(5) 0.117(7) 0.096(4) -0.013(4) 0.031(3) -0.029(5)
O3B 0.197(9) 0.112(6) 0.127(7) -0.052(5) -0.047(6) 0.020(6)

loop_
_atom_type_symbol
_atom_type_description
_atom_type_scat_dispersion_real
_atom_type_scat_dispersion_imag
_atom_type_scat_source
C C 0.0033 0.0016 'International Tables Vol C Tables 4.2.6.8 and 6.1.1.4'
H H 0.0000 0.0000 'International Tables Vol C Tables 4.2.6.8 and 6.1.1.4'
Ag Ag -0.8971 1.1015 'International Tables Vol C Tables 4.2.6.8 and 6.1.1.4'
N N 0.0061 0.0033 'International Tables Vol C Tables 4.2.6.8 and 6.1.1.4'
O O 0.0106 0.0060 'International Tables Vol C Tables 4.2.6.8 and 6.1.1.4'

loop_
_geom_angle_atom_site_label_1
_geom_angle_atom_site_label_2
_geom_angle_atom_site_label_3
_geom_angle
_geom_angle_site_symmetry_1
_geom_angle_site_symmetry_3
_geom_angle_publ_flag
N1 Ag1 N2 159.91(9) . . ?
N1 Ag1 O2B 88.5(3) . . ?
N2 Ag1 O2B 110.4(3) . . ?
C6 N1 C1 117.8(3) . . ?
C6 N1 Ag1 120.5(2) . . ?
C1 N1 Ag1 121.8(2) . . ?
C7 N2 C12 117.6(3) . . ?
C7 N2 Ag1 122.2(2) . . ?
C12 N2 Ag1 120.2(2) . . ?
N1 C1 C2 121.7(3) . . ?
N1 C1 H00G 119.1 . . ?
C2 C1 H00G 119.1 . . ?
N1 C6 C5 124.7(3) . . ?
N1 C6 H6 117.6 . . ?
C5 C6 H6 117.6 . . ?
N2 C7 C8 122.3(3) . . ?
N2 C7 H00D 118.8 . . ?
C8 C7 H00D 118.8 . . ?
C9 C8 C7 119.0(3) . . ?
C9 C8 H00F 120.5 . . ?
C7 C8 H00F 120.5 . . ?
C8 C9 C11 120.5(3) . . ?
C8 C9 H9 119.8 . . ?
C11 C9 H9 119.8 . . ?
C11 C10 H00A 109.5 . . ?
C11 C10 H00B 109.5 . . ?
H00A C10 H00B 109.5 . . ?
C11 C10 H00C 109.5 . . ?
H00A C10 H00C 109.5 . . ?
H00B C10 H00C 109.5 . . ?
C9 C11 C12 116.5(3) . . ?
C9 C11 C10 122.2(3) . . ?
C12 C11 C10 121.3(3) . . ?
N2 C12 C11 124.1(3) . . ?
N2 C12 H12 118.0 . . ?
C11 C12 H12 118.0 . . ?
C1 C2 C3 119.5(3) . . ?
C1 C2 H00H 120.3 . . ?
C3 C2 H00H 120.3 . . ?
C2 C3 C5 120.1(3) . . ?
C2 C3 H00E 119.9 . . ?
C5 C3 H00E 119.9 . . ?
C5 C4 H4 109.5 . . ?
C5 C4 H00J 109.5 . . ?
H4 C4 H00J 109.5 . . ?
C5 C4 H00K 109.5 . . ?
H4 C4 H00K 109.5 . . ?
H00J C4 H00K 109.5 . . ?
C6 C5 C3 116.1(3) . . ?
C6 C5 C4 121.4(3) . . ?
C3 C5 C4 122.5(3) . . ?
O2A N3A O1A 134.0(8) . . ?
O2A N3A O3A 127.2(9) . . ?
O1A N3A O3A 98.7(6) . . ?
O3B N3B O1B 147.1(10) . . ?
O3B N3B O2B 111.1(10) . . ?
O1B N3B O2B 101.2(5) . . ?
N3B O2B Ag1 109.1(7) . . ?

loop_
_geom_bond_atom_site_label_1
_geom_bond_atom_site_label_2
_geom_bond_distance
_geom_bond_site_symmetry_2
_geom_bond_publ_flag
Ag1 N1 2.180(2) . ?
Ag1 N2 2.180(2) . ?
Ag1 O2B 2.558(8) . ?
N1 C6 1.315(4) . ?
N1 C1 1.338(4) . ?
N2 C7 1.332(4) . ?
N2 C12 1.333(4) . ?
C1 C2 1.360(5) . ?
C1 H00G 0.9300 . ?
C6 C5 1.372(4) . ?
C6 H6 0.9300 . ?
C7 C8 1.364(5) . ?
C7 H00D 0.9300 . ?
C8 C9 1.364(5) . ?
C8 H00F 0.9300 . ?
C9 C11 1.373(4) . ?
C9 H9 0.9300 . ?
C10 C11 1.494(5) . ?
C10 H00A 0.9600 . ?
C10 H00B 0.9600 . ?
C10 H00C 0.9600 . ?
C11 C12 1.375(4) . ?
C12 H12 0.9300 . ?
C2 C3 1.360(5) . ?
C2 H00H 0.9300 . ?
C3 C5 1.379(5) . ?
C3 H00E 0.9300 . ?
C4 C5 1.490(5) . ?
C4 H4 0.9600 . ?
C4 H00J 0.9600 . ?
C4 H00K 0.9600 . ?
O1A N3A 1.219(4) . ?
N3A O2A 1.094(12) . ?
N3A O3A 1.275(9) . ?
O1B N3B 1.219(4) . ?
N3B O3B 1.162(8) . ?
N3B O2B 1.319(14) . ?
